data_7117514
loop_
_publ_author_name
'Jixi Guo'
'Danqing Liu'
'Jiahui Zhang'
'Jiji Zhang'
'Qian Miao'
'Zuowei Xie'

_publ_section_title
;
 o-Carborane functionalized pentacenes: synthesis, molecular packing and
 ambipolar organic thin-film transistors
;
_journal_name_full Chem.Commun.
_journal_page_first 12004
_journal_paper_doi 10.1039/C5cc03608A
_journal_volume 51
_journal_year 2015
_chemical_formula_moiety 'C34 H42 B20'
_chemical_formula_sum 'C34 H42 B20'
_chemical_formula_weight 666.87
_chemical_name_systematic
;
 ?
;
_space_group_crystal_system monoclinic
_space_group_IT_number 15
_space_group_name_Hall '-C 2yc'
_space_group_name_H-M_alt 'C 1 2/c 1'
_symmetry_space_group_name_Hall '-C 2yc'
_symmetry_space_group_name_H-M 'C 1 2/c 1'
_atom_sites_solution_hydrogens geom
_atom_sites_solution_primary direct
_audit_creation_date 2014-09-02
_audit_creation_method
;
Olex2 1.2
(compiled 2014.07.22 svn.r2960 for OlexSys, GUI svn.r4862)
;
_audit_update_record
;
2015-04-16 deposited with the CCDC.
2015-06-19 downloaded from the CCDC.
;
_cell_angle_alpha 90
_cell_angle_beta 118.624(3)
_cell_angle_gamma 90
_cell_formula_units_Z 4
_cell_length_a 20.184(3)
_cell_length_b 14.426(2)
_cell_length_c 14.526(2)
_cell_measurement_reflns_used 1148
_cell_measurement_temperature 130
_cell_measurement_theta_max 30.21
_cell_measurement_theta_min 2.76
_cell_volume 3712.7(9)
_computing_cell_refinement 'SAINT v7.68A (Bruker, 2009)'
_computing_data_reduction 'SAINT v7.68A (Bruker, 2009)'
_computing_molecular_graphics 'Olex2 (Dolomanov et al., 2009)'
_computing_publication_material 'Olex2 (Dolomanov et al., 2009)'
_computing_structure_refinement 'XL (Sheldrick, 2008)'
_computing_structure_solution 'ShelXS (Sheldrick, 2008)'
_diffrn_ambient_temperature 130
_diffrn_measured_fraction_theta_full 1.000
_diffrn_measured_fraction_theta_max 1.000
_diffrn_measurement_device_type 'Bruker APEX-II CCD'
_diffrn_measurement_method '\f and \w scans'
_diffrn_radiation_monochromator graphite
_diffrn_radiation_type MoK\a
_diffrn_radiation_wavelength 0.71073
_diffrn_reflns_av_R_equivalents 0.0815
_diffrn_reflns_av_unetI/netI 0.0764
_diffrn_reflns_laue_measured_fraction_full 1.000
_diffrn_reflns_laue_measured_fraction_max 1.000
_diffrn_reflns_limit_h_max 24
_diffrn_reflns_limit_h_min -24
_diffrn_reflns_limit_k_max 17
_diffrn_reflns_limit_k_min -17
_diffrn_reflns_limit_l_max 17
_diffrn_reflns_limit_l_min -17
_diffrn_reflns_number 13444
_diffrn_reflns_point_group_measured_fraction_full 1.000
_diffrn_reflns_point_group_measured_fraction_max 1.000
_diffrn_reflns_theta_full 26.000
_diffrn_reflns_theta_max 25.999
_diffrn_reflns_theta_min 1.820
_diffrn_standards_number 0
_exptl_absorpt_coefficient_mu 0.059
_exptl_absorpt_correction_T_max 0.7461
_exptl_absorpt_correction_T_min 0.6340
_exptl_absorpt_correction_type multi-scan
_exptl_absorpt_process_details
;
SADABS-2008/1 (Bruker,2008) was used for absorption correction.
wR2(int) was 0.0706 before and 0.0542 after correction.
The Ratio of minimum to maximum transmission is 0.8498.
The \l/2 correction factor is 0.0015.
;
_exptl_crystal_colour black
_exptl_crystal_density_diffrn 1.193
_exptl_crystal_density_meas .
_exptl_crystal_description block
_exptl_crystal_F_000 1384
_exptl_crystal_size_max 0.2
_exptl_crystal_size_mid 0.12
_exptl_crystal_size_min 0.08
_refine_diff_density_max 0.230
_refine_diff_density_min -0.244
_refine_diff_density_rms 0.047
_refine_ls_extinction_coef .
_refine_ls_extinction_method none
_refine_ls_goodness_of_fit_ref 0.990
_refine_ls_hydrogen_treatment constr
_refine_ls_matrix_type full
_refine_ls_number_parameters 245
_refine_ls_number_reflns 3661
_refine_ls_number_restraints 0
_refine_ls_restrained_S_all 0.990
_refine_ls_R_factor_all 0.1233
_refine_ls_R_factor_gt 0.0577
_refine_ls_shift/su_max 0.002
_refine_ls_shift/su_mean 0.000
_refine_ls_structure_factor_coef Fsqd
_refine_ls_weighting_details 'w=1/[\s^2^(Fo^2^)+(0.0846P)^2^] where P=(Fo^2^+2Fc^2^)/3'
_refine_ls_weighting_scheme calc
_refine_ls_wR_factor_gt 0.1392
_refine_ls_wR_factor_ref 0.1724
_reflns_Friedel_coverage 0.000
_reflns_friedel_fraction_full .
_reflns_friedel_fraction_max .
_reflns_number_gt 2012
_reflns_number_total 3661
_reflns_threshold_expression 'I > 2\s(I)'
_cod_data_source_file c5cc03608a2.cif
_cod_data_source_block 3
_cod_original_cell_volume 3712.9(9)
_cod_database_code 7117514
_shelxl_version_number 2014-3
_shelx_space_group_comment
;
The symmetry employed for this shelxl refinement is uniquely defined
by the following loop, which should always be used as a source of
symmetry information in preference to the above space-group names.
They are only intended as comments.
;
_shelx_estimated_absorpt_t_max 0.995
_shelx_estimated_absorpt_t_min 0.988
_olex2_refinement_description
;
1. Fixed Uiso
 At 1.2 times of:
  All B(H) groups, All C(H) groups, All C(H,H) groups
 At 1.5 times of:
  All C(H,H,H) groups
2.a Secondary CH2 refined with riding coordinates:
 C3(H3A,H3B)
2.b Aromatic/amide H refined with riding coordinates:
 C9(H9), C11(H11), C12(H12), C13(H13), C14(H14), C16(H16)
2.c Idealised Me refined as rotating group:
 C4(H4A,H4B,H4C)
2.d Boron cage BH refined with riding coordinates:
 B3(H3), B4(H4), B5(H5), B6(H6), B7(H7), B8(H8), B9(H9A), B10(H10), B11(H11A),
 B12(H12A)
;
_olex2_submission_special_instructions 'No special instructions were received'

loop_
_space_group_symop_operation_xyz
'x, y, z'
'-x, y, -z+1/2'
'x+1/2, y+1/2, z'
'-x+1/2, y+1/2, -z+1/2'
'-x, -y, -z'
'x, -y, z-1/2'
'-x+1/2, -y+1/2, -z'
'x+1/2, -y+1/2, z-1/2'

loop_
_atom_site_label
_atom_site_type_symbol
_atom_site_fract_x
_atom_site_fract_y
_atom_site_fract_z
_atom_site_U_iso_or_equiv
_atom_site_adp_type
_atom_site_occupancy
_atom_site_site_symmetry_order
_atom_site_calc_flag
_atom_site_refinement_flags_posn
_atom_site_refinement_flags_adp
_atom_site_refinement_flags_occupancy
_atom_site_disorder_assembly
_atom_site_disorder_group
C1 C 0.11446(14) 0.83691(16) 0.17309(18) 0.0271(6) Uani 1 1 d . . . . .
C2 C 0.19361(14) 0.84181(16) 0.28944(17) 0.0291(6) Uani 1 1 d . . . . .
C3 C 0.22622(16) 0.74958(17) 0.3429(2) 0.0376(7) Uani 1 1 d . . . . .
H3A H 0.2018 0.7321 0.3854 0.045 Uiso 1 1 calc R . . . .
H3B H 0.2132 0.7015 0.2882 0.045 Uiso 1 1 calc R . . . .
C4 C 0.31104(17) 0.7493(2) 0.4132(2) 0.0534(9) Uani 1 1 d . . . . .
H4A H 0.3362 0.7590 0.3706 0.080 Uiso 1 1 calc GR . . . .
H4B H 0.3267 0.6895 0.4493 0.080 Uiso 1 1 calc GR . . . .
H4C H 0.3251 0.7991 0.4651 0.080 Uiso 1 1 calc GR . . . .
C5 C 0.08386(15) 0.74690(17) 0.13322(18) 0.0288(6) Uani 1 1 d . . . . .
C6 C 0.05696(14) 0.67414(17) 0.09625(18) 0.0280(6) Uani 1 1 d . . . . .
C7 C 0.02690(14) 0.58636(16) 0.04882(18) 0.0265(6) Uani 1 1 d . . . . .
C8 C -0.01585(13) 0.58199(16) -0.06155(18) 0.0253(6) Uani 1 1 d . . . . .
C9 C -0.03439(14) 0.66183(17) -0.12444(18) 0.0286(6) Uani 1 1 d . . . . .
H9 H -0.0174 0.7205 -0.0918 0.034 Uiso 1 1 calc R . . . .
C10 C -0.07675(14) 0.65737(16) -0.23265(18) 0.0278(6) Uani 1 1 d . . . . .
C11 C -0.09864(16) 0.73894(18) -0.2964(2) 0.0346(7) Uani 1 1 d . . . . .
H11 H -0.0834 0.7979 -0.2640 0.042 Uiso 1 1 calc R . . . .
C12 C -0.14011(16) 0.73385(19) -0.4006(2) 0.0381(7) Uani 1 1 d . . . . .
H12 H -0.1549 0.7890 -0.4413 0.046 Uiso 1 1 calc R . . . .
C13 C -0.16222(16) 0.6462(2) -0.4509(2) 0.0407(7) Uani 1 1 d . . . . .
H13 H -0.1907 0.6433 -0.5252 0.049 Uiso 1 1 calc R . . . .
C14 C -0.14328(15) 0.56687(19) -0.39457(19) 0.0358(7) Uani 1 1 d . . . . .
H14 H -0.1584 0.5090 -0.4297 0.043 Uiso 1 1 calc R . . . .
C15 C -0.10098(14) 0.56908(17) -0.28331(18) 0.0284(6) Uani 1 1 d . . . . .
C16 C -0.08293(14) 0.48975(17) -0.22237(18) 0.0287(6) Uani 1 1 d . . . . .
H16 H -0.0983 0.4312 -0.2560 0.034 Uiso 1 1 calc R . . . .
C17 C -0.04230(14) 0.49313(16) -0.11170(18) 0.0261(6) Uani 1 1 d . . . . .
B3 B 0.19867(18) 0.8658(2) 0.1762(2) 0.0304(7) Uani 1 1 d . . . . .
H3 H 0.2290 0.8212 0.1452 0.037 Uiso 1 1 calc R . . . .
B4 B 0.11234(17) 0.92347(19) 0.0917(2) 0.0292(7) Uani 1 1 d . . . . .
H4 H 0.0860 0.9176 0.0043 0.035 Uiso 1 1 calc R . . . .
B5 B 0.05659(19) 0.9284(2) 0.1567(2) 0.0317(7) Uani 1 1 d . . . . .
H5 H -0.0065 0.9258 0.1118 0.038 Uiso 1 1 calc R . . . .
B6 B 0.10824(18) 0.8736(2) 0.2814(2) 0.0300(7) Uani 1 1 d . . . . .
H6 H 0.0795 0.8341 0.3186 0.036 Uiso 1 1 calc R . . . .
B7 B 0.24741(19) 0.9337(2) 0.2914(2) 0.0329(7) Uani 1 1 d . . . . .
H7 H 0.3106 0.9353 0.3362 0.039 Uiso 1 1 calc R . . . .
B8 B 0.19584(18) 0.9876(2) 0.1669(2) 0.0330(7) Uani 1 1 d . . . . .
H8 H 0.2250 1.0255 0.1291 0.040 Uiso 1 1 calc R . . . .
B9 B 0.10815(18) 1.0265(2) 0.1550(2) 0.0316(7) Uani 1 1 d . . . . .
H9A H 0.0792 1.0902 0.1093 0.038 Uiso 1 1 calc R . . . .
B10 B 0.10593(19) 0.9958(2) 0.2728(2) 0.0340(8) Uani 1 1 d . . . . .
H10 H 0.0757 1.0388 0.3052 0.041 Uiso 1 1 calc R . . . .
B11 B 0.19216(18) 0.9375(2) 0.3565(2) 0.0331(7) Uani 1 1 d . . . . .
H11A H 0.2190 0.9410 0.4441 0.040 Uiso 1 1 calc R . . . .
B12 B 0.19134(19) 1.0325(2) 0.2780(2) 0.0346(8) Uani 1 1 d . . . . .
H12A H 0.2174 1.1008 0.3137 0.041 Uiso 1 1 calc R . . . .

loop_
_atom_site_aniso_label
_atom_site_aniso_U_11
_atom_site_aniso_U_22
_atom_site_aniso_U_33
_atom_site_aniso_U_23
_atom_site_aniso_U_13
_atom_site_aniso_U_12
C1 0.0304(15) 0.0220(13) 0.0254(12) -0.0062(11) 0.0105(11) -0.0051(11)
C2 0.0297(16) 0.0271(14) 0.0269(13) -0.0029(11) 0.0105(12) -0.0033(12)
C3 0.0405(18) 0.0310(14) 0.0374(15) 0.0053(12) 0.0155(14) 0.0014(13)
C4 0.048(2) 0.0442(18) 0.067(2) 0.0132(17) 0.0267(18) 0.0070(16)
C5 0.0335(16) 0.0237(13) 0.0258(13) -0.0041(11) 0.0116(12) -0.0029(12)
C6 0.0286(16) 0.0254(13) 0.0265(13) -0.0013(11) 0.0104(11) -0.0005(11)
C7 0.0255(14) 0.0219(13) 0.0294(13) -0.0049(10) 0.0109(11) -0.0041(11)
C8 0.0217(14) 0.0221(12) 0.0295(13) -0.0013(10) 0.0101(11) -0.0016(11)
C9 0.0267(15) 0.0243(13) 0.0332(14) -0.0027(11) 0.0131(12) -0.0001(11)
C10 0.0259(15) 0.0283(13) 0.0301(13) -0.0001(11) 0.0141(11) -0.0003(12)
C11 0.0390(17) 0.0287(14) 0.0396(15) 0.0046(12) 0.0215(13) 0.0029(13)
C12 0.0383(18) 0.0384(16) 0.0361(15) 0.0114(13) 0.0166(14) 0.0048(13)
C13 0.0363(18) 0.0566(19) 0.0242(13) 0.0034(14) 0.0103(13) -0.0043(15)
C14 0.0354(17) 0.0422(16) 0.0326(14) -0.0064(13) 0.0187(13) -0.0086(14)
C15 0.0239(14) 0.0322(14) 0.0288(13) 0.0013(12) 0.0124(11) -0.0016(12)
C16 0.0278(15) 0.0239(13) 0.0305(14) -0.0067(11) 0.0107(12) -0.0041(11)
C17 0.0224(14) 0.0236(12) 0.0289(13) -0.0032(11) 0.0095(11) -0.0026(11)
B3 0.0348(19) 0.0310(15) 0.0278(15) -0.0020(13) 0.0168(14) -0.0020(14)
B4 0.0350(18) 0.0234(14) 0.0277(14) -0.0024(12) 0.0139(14) -0.0021(13)
B5 0.0319(18) 0.0269(15) 0.0350(16) -0.0029(13) 0.0150(14) -0.0010(14)
B6 0.0334(19) 0.0284(16) 0.0305(15) -0.0069(13) 0.0173(14) -0.0046(13)
B7 0.0312(18) 0.0311(16) 0.0345(16) -0.0067(14) 0.0142(14) -0.0102(14)
B8 0.0336(19) 0.0287(16) 0.0407(17) -0.0033(14) 0.0210(16) -0.0049(14)
B9 0.0350(19) 0.0226(15) 0.0365(16) -0.0028(13) 0.0165(15) -0.0037(14)
B10 0.041(2) 0.0246(15) 0.0406(17) -0.0069(14) 0.0231(16) -0.0022(14)
B11 0.0384(19) 0.0307(16) 0.0295(15) -0.0121(14) 0.0157(14) -0.0125(15)
B12 0.041(2) 0.0266(15) 0.0336(16) -0.0104(13) 0.0157(15) -0.0103(15)

loop_
_atom_type_symbol
_atom_type_description
_atom_type_scat_dispersion_real
_atom_type_scat_dispersion_imag
_atom_type_scat_source
C C 0.0033 0.0016 'International Tables Vol C Tables 4.2.6.8 and 6.1.1.4'
H H 0.0000 0.0000 'International Tables Vol C Tables 4.2.6.8 and 6.1.1.4'
B B 0.0013 0.0007 'International Tables Vol C Tables 4.2.6.8 and 6.1.1.4'

loop_
_geom_angle_atom_site_label_1
_geom_angle_atom_site_label_2
_geom_angle_atom_site_label_3
_geom_angle
_geom_angle_site_symmetry_1
_geom_angle_site_symmetry_3
C2 C1 B3 60.98(15) . .
C2 C1 B4 111.24(18) . .
C2 C1 B5 111.47(18) . .
C2 C1 B6 61.21(15) . .
C5 C1 C2 117.5(2) . .
C5 C1 B3 117.1(2) . .
C5 C1 B4 121.29(19) . .
C5 C1 B5 120.7(2) . .
C5 C1 B6 116.2(2) . .
B4 C1 B3 62.60(16) . .
B4 C1 B6 114.81(18) . .
B5 C1 B3 114.63(19) . .
B5 C1 B4 63.11(16) . .
B5 C1 B6 62.83(16) . .
B6 C1 B3 113.77(19) . .
C1 C2 B3 60.88(15) . .
C1 C2 B6 60.51(15) . .
C1 C2 B7 109.90(19) . .
C1 C2 B11 109.99(19) . .
C3 C2 C1 116.5(2) . .
C3 C2 B3 116.9(2) . .
C3 C2 B6 116.0(2) . .
C3 C2 B7 123.7(2) . .
C3 C2 B11 122.7(2) . .
B3 C2 B6 113.1(2) . .
B7 C2 B3 62.19(16) . .
B7 C2 B6 113.6(2) . .
B11 C2 B3 114.06(19) . .
B11 C2 B6 62.18(17) . .
B11 C2 B7 62.89(16) . .
C2 C3 H3A 108.6 . .
C2 C3 H3B 108.6 . .
H3A C3 H3B 107.6 . .
C4 C3 C2 114.8(2) . .
C4 C3 H3A 108.6 . .
C4 C3 H3B 108.6 . .
C3 C4 H4A 109.5 . .
C3 C4 H4B 109.5 . .
C3 C4 H4C 109.5 . .
H4A C4 H4B 109.5 . .
H4A C4 H4C 109.5 . .
H4B C4 H4C 109.5 . .
C6 C5 C1 177.3(3) . .
C5 C6 C7 176.9(3) . .
C8 C7 C6 118.3(2) . .
C17 C7 C6 119.9(2) 5_565 .
C17 C7 C8 121.8(2) 5_565 .
C7 C8 C17 119.3(2) . .
C9 C8 C7 122.0(2) . .
C9 C8 C17 118.7(2) . .
C8 C9 H9 119.1 . .
C10 C9 C8 121.8(2) . .
C10 C9 H9 119.1 . .
C9 C10 C11 121.9(2) . .
C9 C10 C15 119.8(2) . .
C11 C10 C15 118.3(2) . .
C10 C11 H11 119.3 . .
C12 C11 C10 121.4(2) . .
C12 C11 H11 119.3 . .
C11 C12 H12 119.9 . .
C11 C12 C13 120.2(2) . .
C13 C12 H12 119.9 . .
C12 C13 H13 119.5 . .
C14 C13 C12 121.0(2) . .
C14 C13 H13 119.5 . .
C13 C14 H14 119.6 . .
C13 C14 C15 120.7(2) . .
C15 C14 H14 119.6 . .
C14 C15 C10 118.3(2) . .
C16 C15 C10 119.0(2) . .
C16 C15 C14 122.6(2) . .
C15 C16 H16 119.0 . .
C15 C16 C17 122.0(2) . .
C17 C16 H16 119.0 . .
C7 C17 C8 118.9(2) 5_565 .
C7 C17 C16 122.6(2) 5_565 .
C16 C17 C8 118.5(2) . .
C1 B3 C2 58.14(15) . .
C1 B3 H3 124.7 . .
C1 B3 B4 58.06(16) . .
C1 B3 B7 104.6(2) . .
C1 B3 B8 104.1(2) . .
C2 B3 H3 124.0 . .
C2 B3 B4 105.3(2) . .
C2 B3 B7 58.18(15) . .
C2 B3 B8 105.0(2) . .
B4 B3 H3 122.1 . .
B7 B3 H3 122.2 . .
B7 B3 B4 108.0(2) . .
B8 B3 H3 123.1 . .
B8 B3 B4 59.81(17) . .
B8 B3 B7 60.33(16) . .
C1 B4 B3 59.33(16) . .
C1 B4 H4 124.8 . .
C1 B4 B5 58.33(15) . .
C1 B4 B8 104.8(2) . .
C1 B4 B9 104.24(19) . .
B3 B4 H4 121.4 . .
B5 B4 B3 108.1(2) . .
B5 B4 H4 121.7 . .
B8 B4 B3 59.43(17) . .
B8 B4 H4 122.3 . .
B8 B4 B5 108.0(2) . .
B8 B4 B9 60.54(17) . .
B9 B4 B3 107.9(2) . .
B9 B4 H4 122.5 . .
B9 B4 B5 59.51(16) . .
C1 B5 B4 58.56(15) . .
C1 B5 H5 124.7 . .
C1 B5 B6 59.10(16) . .
C1 B5 B9 104.7(2) . .
C1 B5 B10 104.8(2) . .
B4 B5 H5 121.4 . .
B4 B5 B6 108.1(2) . .
B6 B5 H5 121.6 . .
B9 B5 B4 59.90(16) . .
B9 B5 H5 122.2 . .
B9 B5 B6 107.9(2) . .
B9 B5 B10 60.62(16) . .
B10 B5 B4 108.4(2) . .
B10 B5 H5 122.2 . .
B10 B5 B6 59.36(16) . .
C1 B6 C2 58.28(15) . .
C1 B6 B5 58.07(15) . .
C1 B6 H6 124.5 . .
C1 B6 B10 104.7(2) . .
C1 B6 B11 104.8(2) . .
C2 B6 B5 105.3(2) . .
C2 B6 H6 124.1 . .
C2 B6 B10 105.1(2) . .
C2 B6 B11 57.95(16) . .
B5 B6 H6 122.0 . .
B10 B6 B5 60.26(16) . .
B10 B6 H6 122.6 . .
B10 B6 B11 60.63(17) . .
B11 B6 B5 108.5(2) . .
B11 B6 H6 122.1 . .
C2 B7 B3 59.63(15) . .
C2 B7 H7 124.4 . .
C2 B7 B8 105.4(2) . .
C2 B7 B11 58.35(16) . .
C2 B7 B12 104.8(2) . .
B3 B7 H7 121.5 . .
B3 B7 B8 59.47(16) . .
B3 B7 B11 108.3(2) . .
B8 B7 H7 122.1 . .
B11 B7 H7 121.3 . .
B11 B7 B8 108.5(2) . .
B12 B7 B3 107.7(2) . .
B12 B7 H7 122.4 . .
B12 B7 B8 60.24(17) . .
B12 B7 B11 60.18(18) . .
B3 B8 B4 60.76(17) . .
B3 B8 B7 60.20(16) . .
B3 B8 H8 121.3 . .
B3 B8 B9 108.4(2) . .
B3 B8 B12 107.9(2) . .
B4 B8 B7 108.7(2) . .
B4 B8 H8 121.4 . .
B4 B8 B9 59.81(17) . .
B4 B8 B12 107.6(2) . .
B7 B8 H8 121.6 . .
B7 B8 B9 107.9(2) . .
B7 B8 B12 59.76(17) . .
B9 B8 H8 121.9 . .
B12 B8 H8 122.2 . .
B12 B8 B9 59.66(17) . .
B4 B9 B8 59.64(17) . .
B4 B9 H9A 121.5 . .
B4 B9 B10 108.5(2) . .
B4 B9 B12 107.8(2) . .
B5 B9 B4 60.58(16) . .
B5 B9 B8 108.1(2) . .
B5 B9 H9A 121.5 . .
B5 B9 B10 60.17(16) . .
B5 B9 B12 107.8(2) . .
B8 B9 H9A 121.8 . .
B8 B9 B10 107.9(2) . .
B10 B9 H9A 121.6 . .
B12 B9 B8 60.08(17) . .
B12 B9 H9A 122.0 . .
B12 B9 B10 59.59(17) . .
B5 B10 B9 59.21(16) . .
B5 B10 H10 122.0 . .
B5 B10 B11 107.9(2) . .
B6 B10 B5 60.38(16) . .
B6 B10 B9 107.6(2) . .
B6 B10 H10 121.7 . .
B6 B10 B11 59.85(17) . .
B6 B10 B12 107.7(2) . .
B9 B10 H10 122.2 . .
B11 B10 B9 107.7(2) . .
B11 B10 H10 121.7 . .
B12 B10 B5 107.1(2) . .
B12 B10 B9 59.74(17) . .
B12 B10 H10 122.1 . .
B12 B10 B11 60.01(18) . .
C2 B11 B6 59.87(16) . .
C2 B11 B7 58.75(16) . .
C2 B11 B10 105.8(2) . .
C2 B11 H11A 123.8 . .
C2 B11 B12 104.85(19) . .
B6 B11 B7 108.4(2) . .
B6 B11 B10 59.52(17) . .
B6 B11 H11A 121.5 . .
B6 B11 B12 107.1(2) . .
B7 B11 B10 108.0(2) . .
B7 B11 H11A 121.4 . .
B7 B11 B12 59.83(17) . .
B10 B11 H11A 122.3 . .
B12 B11 B10 59.58(17) . .
B12 B11 H11A 123.0 . .
B7 B12 B8 60.00(17) . .
B7 B12 B9 108.5(2) . .
B7 B12 B11 59.99(17) . .
B7 B12 H12A 121.5 . .
B8 B12 H12A 121.5 . .
B9 B12 B8 60.27(17) . .
B9 B12 B11 108.8(2) . .
B9 B12 H12A 121.2 . .
B10 B12 B7 108.7(2) . .
B10 B12 B8 108.9(2) . .
B10 B12 B9 60.66(17) . .
B10 B12 B11 60.40(17) . .
B10 B12 H12A 121.0 . .
B11 B12 B8 108.2(2) . .
B11 B12 H12A 121.5 . .

loop_
_geom_bond_atom_site_label_1
_geom_bond_atom_site_label_2
_geom_bond_distance
_geom_bond_site_symmetry_2
C1 C2 1.681(3) .
C1 C5 1.435(3) .
C1 B3 1.729(4) .
C1 B4 1.706(4) .
C1 B5 1.702(4) .
C1 B6 1.720(4) .
C2 C3 1.522(3) .
C2 B3 1.731(4) .
C2 B6 1.732(4) .
C2 B7 1.705(4) .
C2 B11 1.698(4) .
C3 H3A 0.9900 .
C3 H3B 0.9900 .
C3 C4 1.516(4) .
C4 H4A 0.9800 .
C4 H4B 0.9800 .
C4 H4C 0.9800 .
C5 C6 1.185(3) .
C6 C7 1.430(3) .
C7 C8 1.412(3) .
C7 C17 1.405(3) 5_565
C8 C9 1.405(3) .
C8 C17 1.445(3) .
C9 H9 0.9500 .
C9 C10 1.385(3) .
C10 C11 1.431(3) .
C10 C15 1.435(3) .
C11 H11 0.9500 .
C11 C12 1.335(4) .
C12 H12 0.9500 .
C12 C13 1.421(4) .
C13 H13 0.9500 .
C13 C14 1.351(3) .
C14 H14 0.9500 .
C14 C15 1.421(3) .
C15 C16 1.385(3) .
C16 H16 0.9500 .
C16 C17 1.413(3) .
C17 C7 1.405(3) 5_565
B3 H3 1.1200 .
B3 B4 1.785(4) .
B3 B7 1.774(4) .
B3 B8 1.761(4) .
B4 H4 1.1200 .
B4 B5 1.783(4) .
B4 B8 1.768(4) .
B4 B9 1.771(4) .
B5 H5 1.1200 .
B5 B6 1.784(4) .
B5 B9 1.764(4) .
B5 B10 1.782(4) .
B6 H6 1.1200 .
B6 B10 1.765(4) .
B6 B11 1.771(4) .
B7 H7 1.1200 .
B7 B8 1.777(4) .
B7 B11 1.775(4) .
B7 B12 1.772(4) .
B8 H8 1.1200 .
B8 B9 1.784(4) .
B8 B12 1.781(4) .
B9 H9A 1.1200 .
B9 B10 1.790(4) .
B9 B12 1.773(4) .
B10 H10 1.1200 .
B10 B11 1.785(5) .
B10 B12 1.771(5) .
B11 H11A 1.1200 .
B11 B12 1.778(4) .
B12 H12A 1.1200 .

loop_
_geom_torsion_atom_site_label_1
_geom_torsion_atom_site_label_2
_geom_torsion_atom_site_label_3
_geom_torsion_atom_site_label_4
_geom_torsion
_geom_torsion_site_symmetry_1
_geom_torsion_site_symmetry_2
_geom_torsion_site_symmetry_3
_geom_torsion_site_symmetry_4
C1 C2 C3 C4 151.2(2) . . . .
C1 C2 B3 B4 35.30(17) . . . .
C1 C2 B3 B7 137.3(2) . . . .
C1 C2 B3 B8 97.5(2) . . . .
C1 C2 B6 B5 -35.49(17) . . . .
C1 C2 B6 B10 -98.2(2) . . . .
C1 C2 B6 B11 -137.9(2) . . . .
C1 C2 B7 B3 -39.09(19) . . . .
C1 C2 B7 B8 0.4(3) . . . .
C1 C2 B7 B11 102.9(2) . . . .
C1 C2 B7 B12 63.0(2) . . . .
C1 C2 B11 B6 38.35(19) . . . .
C1 C2 B11 B7 -102.8(2) . . . .
C1 C2 B11 B10 -1.0(3) . . . .
C1 C2 B11 B12 -63.0(2) . . . .
C1 B3 B4 B5 33.35(18) . . . .
C1 B3 B4 B8 134.0(2) . . . .
C1 B3 B4 B9 96.3(2) . . . .
C1 B3 B7 C2 36.56(18) . . . .
C1 B3 B7 B8 -98.1(2) . . . .
C1 B3 B7 B11 3.0(3) . . . .
C1 B3 B7 B12 -60.6(2) . . . .
C1 B3 B8 B4 -39.03(18) . . . .
C1 B3 B8 B7 99.0(2) . . . .
C1 B3 B8 B9 -1.5(3) . . . .
C1 B3 B8 B12 61.6(2) . . . .
C1 B4 B5 B6 33.66(18) . . . .
C1 B4 B5 B9 134.3(2) . . . .
C1 B4 B5 B10 96.5(2) . . . .
C1 B4 B8 B3 39.81(18) . . . .
C1 B4 B8 B7 2.0(3) . . . .
C1 B4 B8 B9 -98.2(2) . . . .
C1 B4 B8 B12 -61.2(2) . . . .
C1 B4 B9 B5 -38.91(19) . . . .
C1 B4 B9 B8 99.1(2) . . . .
C1 B4 B9 B10 -1.2(3) . . . .
C1 B4 B9 B12 61.9(2) . . . .
C1 B5 B6 C2 35.58(17) . . . .
C1 B5 B6 B10 134.5(2) . . . .
C1 B5 B6 B11 96.3(2) . . . .
C1 B5 B9 B4 39.13(18) . . . .
C1 B5 B9 B8 1.8(3) . . . .
C1 B5 B9 B10 -98.9(2) . . . .
C1 B5 B9 B12 -61.7(2) . . . .
C1 B5 B10 B6 -39.3(2) . . . .
C1 B5 B10 B9 98.8(2) . . . .
C1 B5 B10 B11 -1.6(3) . . . .
C1 B5 B10 B12 61.7(2) . . . .
C1 B6 B10 B5 38.74(19) . . . .
C1 B6 B10 B9 1.7(3) . . . .
C1 B6 B10 B11 -99.0(2) . . . .
C1 B6 B10 B12 -61.3(2) . . . .
C1 B6 B11 C2 -36.13(17) . . . .
C1 B6 B11 B7 -1.7(3) . . . .
C1 B6 B11 B10 98.8(2) . . . .
C1 B6 B11 B12 61.4(2) . . . .
C2 C1 B3 B4 -138.95(19) . . . .
C2 C1 B3 B7 -36.58(17) . . . .
C2 C1 B3 B8 -99.1(2) . . . .
C2 C1 B4 B3 38.03(18) . . . .
C2 C1 B4 B5 -104.1(2) . . . .
C2 C1 B4 B8 -1.8(2) . . . .
C2 C1 B4 B9 -64.6(2) . . . .
C2 C1 B5 B4 103.7(2) . . . .
C2 C1 B5 B6 -38.40(19) . . . .
C2 C1 B5 B9 63.9(2) . . . .
C2 C1 B5 B10 1.0(3) . . . .
C2 C1 B6 B5 138.7(2) . . . .
C2 C1 B6 B10 98.9(2) . . . .
C2 C1 B6 B11 35.98(18) . . . .
C2 B3 B4 C1 -35.33(16) . . . .
C2 B3 B4 B5 -2.0(2) . . . .
C2 B3 B4 B8 98.6(2) . . . .
C2 B3 B4 B9 60.9(2) . . . .
C2 B3 B7 B8 -134.7(2) . . . .
C2 B3 B7 B11 -33.51(19) . . . .
C2 B3 B7 B12 -97.1(2) . . . .
C2 B3 B8 B4 -99.3(2) . . . .
C2 B3 B8 B7 38.72(19) . . . .
C2 B3 B8 B9 -61.8(2) . . . .
C2 B3 B8 B12 1.3(3) . . . .
C2 B6 B10 B5 99.3(2) . . . .
C2 B6 B10 B9 62.2(2) . . . .
C2 B6 B10 B11 -38.45(18) . . . .
C2 B6 B10 B12 -0.8(3) . . . .
C2 B6 B11 B7 34.44(19) . . . .
C2 B6 B11 B10 134.9(2) . . . .
C2 B6 B11 B12 97.6(2) . . . .
C2 B7 B8 B3 -39.5(2) . . . .
C2 B7 B8 B4 -1.5(3) . . . .
C2 B7 B8 B9 61.9(2) . . . .
C2 B7 B8 B12 98.5(2) . . . .
C2 B7 B11 B6 -34.90(19) . . . .
C2 B7 B11 B10 -97.9(2) . . . .
C2 B7 B11 B12 -134.4(2) . . . .
C2 B7 B12 B8 -99.5(2) . . . .
C2 B7 B12 B9 -62.4(2) . . . .
C2 B7 B12 B10 2.0(3) . . . .
C2 B7 B12 B11 39.01(18) . . . .
C2 B11 B12 B7 -39.21(19) . . . .
C2 B11 B12 B8 -2.1(3) . . . .
C2 B11 B12 B9 61.8(3) . . . .
C2 B11 B12 B10 99.8(2) . . . .
C3 C2 B3 C1 106.9(2) . . . .
C3 C2 B3 B4 142.2(2) . . . .
C3 C2 B3 B7 -115.8(3) . . . .
C3 C2 B3 B8 -155.6(2) . . . .
C3 C2 B6 C1 -107.1(2) . . . .
C3 C2 B6 B5 -142.6(2) . . . .
C3 C2 B6 B10 154.7(2) . . . .
C3 C2 B6 B11 114.9(2) . . . .
C3 C2 B7 B3 105.2(3) . . . .
C3 C2 B7 B8 144.7(2) . . . .
C3 C2 B7 B11 -112.8(3) . . . .
C3 C2 B7 B12 -152.7(2) . . . .
C3 C2 B11 B6 -104.6(3) . . . .
C3 C2 B11 B7 114.3(3) . . . .
C3 C2 B11 B10 -143.9(2) . . . .
C3 C2 B11 B12 154.1(2) . . . .
C5 C1 C2 C3 0.0(3) . . . .
C5 C1 C2 B3 107.4(2) . . . .
C5 C1 C2 B6 -106.4(2) . . . .
C5 C1 C2 B7 147.1(2) . . . .
C5 C1 C2 B11 -145.5(2) . . . .
C5 C1 B3 C2 -108.0(2) . . . .
C5 C1 B3 B4 113.1(2) . . . .
C5 C1 B3 B7 -144.6(2) . . . .
C5 C1 B3 B8 153.0(2) . . . .
C5 C1 B4 B3 -106.6(3) . . . .
C5 C1 B4 B5 111.2(3) . . . .
C5 C1 B4 B8 -146.5(2) . . . .
C5 C1 B4 B9 150.7(2) . . . .
C5 C1 B5 B4 -112.1(2) . . . .
C5 C1 B5 B6 105.8(2) . . . .
C5 C1 B5 B9 -151.9(2) . . . .
C5 C1 B5 B10 145.2(2) . . . .
C5 C1 B6 C2 108.5(2) . . . .
C5 C1 B6 B5 -112.8(3) . . . .
C5 C1 B6 B10 -152.6(2) . . . .
C5 C1 B6 B11 144.4(2) . . . .
C6 C7 C8 C9 -5.1(4) . . . .
C6 C7 C8 C17 175.7(2) . . . .
C7 C8 C9 C10 -179.6(2) . . . .
C7 C8 C17 C7 2.2(4) . . . 5_565
C7 C8 C17 C16 -178.0(2) . . . .
C8 C9 C10 C11 177.0(2) . . . .
C8 C9 C10 C15 -1.8(4) . . . .
C9 C8 C17 C7 -177.1(2) . . . 5_565
C9 C8 C17 C16 2.8(4) . . . .
C9 C10 C11 C12 -179.3(3) . . . .
C9 C10 C15 C14 -179.0(2) . . . .
C9 C10 C15 C16 1.6(4) . . . .
C10 C11 C12 C13 -1.3(4) . . . .
C10 C15 C16 C17 0.9(4) . . . .
C11 C10 C15 C14 2.2(4) . . . .
C11 C10 C15 C16 -177.3(2) . . . .
C11 C12 C13 C14 1.4(4) . . . .
C12 C13 C14 C15 0.3(4) . . . .
C13 C14 C15 C10 -2.1(4) . . . .
C13 C14 C15 C16 177.4(3) . . . .
C14 C15 C16 C17 -178.5(2) . . . .
C15 C10 C11 C12 -0.5(4) . . . .
C15 C16 C17 C7 176.7(2) . . . 5_565
C15 C16 C17 C8 -3.1(4) . . . .
C17 C7 C8 C9 177.0(2) 5_565 . . .
C17 C7 C8 C17 -2.2(4) 5_565 . . .
C17 C8 C9 C10 -0.4(4) . . . .
B3 C1 C2 C3 -107.5(2) . . . .
B3 C1 C2 B6 146.2(2) . . . .
B3 C1 C2 B7 39.68(19) . . . .
B3 C1 C2 B11 107.1(2) . . . .
B3 C1 B4 B5 -142.1(2) . . . .
B3 C1 B4 B8 -39.86(18) . . . .
B3 C1 B4 B9 -102.6(2) . . . .
B3 C1 B5 B4 36.9(2) . . . .
B3 C1 B5 B6 -105.2(2) . . . .
B3 C1 B5 B9 -2.9(3) . . . .
B3 C1 B5 B10 -65.9(2) . . . .
B3 C1 B6 C2 -32.12(19) . . . .
B3 C1 B6 B5 106.6(2) . . . .
B3 C1 B6 B10 66.8(3) . . . .
B3 C1 B6 B11 3.9(3) . . . .
B3 C2 C3 C4 82.2(3) . . . .
B3 C2 B6 C1 31.90(18) . . . .
B3 C2 B6 B5 -3.6(3) . . . .
B3 C2 B6 B10 -66.3(2) . . . .
B3 C2 B6 B11 -106.0(2) . . . .
B3 C2 B7 B8 39.5(2) . . . .
B3 C2 B7 B11 142.0(2) . . . .
B3 C2 B7 B12 102.1(2) . . . .
B3 C2 B11 B6 104.5(2) . . . .
B3 C2 B11 B7 -36.6(2) . . . .
B3 C2 B11 B10 65.1(3) . . . .
B3 C2 B11 B12 3.1(3) . . . .
B3 B4 B5 C1 -33.75(18) . . . .
B3 B4 B5 B6 -0.1(3) . . . .
B3 B4 B5 B9 100.6(2) . . . .
B3 B4 B5 B10 62.7(2) . . . .
B3 B4 B8 B7 -37.80(19) . . . .
B3 B4 B8 B9 -138.1(2) . . . .
B3 B4 B8 B12 -101.0(2) . . . .
B3 B4 B9 B5 -100.8(2) . . . .
B3 B4 B9 B8 37.2(2) . . . .
B3 B4 B9 B10 -63.1(3) . . . .
B3 B4 B9 B12 -0.1(3) . . . .
B3 B7 B8 B4 38.0(2) . . . .
B3 B7 B8 B9 101.4(2) . . . .
B3 B7 B8 B12 138.0(2) . . . .
B3 B7 B11 C2 34.03(19) . . . .
B3 B7 B11 B6 -0.9(3) . . . .
B3 B7 B11 B10 -63.9(2) . . . .
B3 B7 B11 B12 -100.3(2) . . . .
B3 B7 B12 B8 -37.2(2) . . . .
B3 B7 B12 B9 -0.1(3) . . . .
B3 B7 B12 B10 64.3(3) . . . .
B3 B7 B12 B11 101.3(2) . . . .
B3 B8 B9 B4 -37.92(19) . . . .
B3 B8 B9 B5 -0.1(3) . . . .
B3 B8 B9 B10 63.5(2) . . . .
B3 B8 B9 B12 100.4(2) . . . .
B3 B8 B12 B7 37.6(2) . . . .
B3 B8 B12 B9 -101.3(2) . . . .
B3 B8 B12 B10 -63.6(3) . . . .
B3 B8 B12 B11 0.4(3) . . . .
B4 C1 C2 C3 -146.2(2) . . . .
B4 C1 C2 B3 -38.72(19) . . . .
B4 C1 C2 B6 107.5(2) . . . .
B4 C1 C2 B7 1.0(3) . . . .
B4 C1 C2 B11 68.4(2) . . . .
B4 C1 B3 C2 138.95(19) . . . .
B4 C1 B3 B7 102.4(2) . . . .
B4 C1 B3 B8 39.90(18) . . . .
B4 C1 B5 B6 -142.1(2) . . . .
B4 C1 B5 B9 -39.79(18) . . . .
B4 C1 B5 B10 -102.7(2) . . . .
B4 C1 B6 C2 -101.6(2) . . . .
B4 C1 B6 B5 37.1(2) . . . .
B4 C1 B6 B10 -2.7(3) . . . .
B4 C1 B6 B11 -65.6(3) . . . .
B4 B3 B7 C2 97.2(2) . . . .
B4 B3 B7 B8 -37.46(19) . . . .
B4 B3 B7 B11 63.7(3) . . . .
B4 B3 B7 B12 0.1(3) . . . .
B4 B3 B8 B7 138.0(2) . . . .
B4 B3 B8 B9 37.50(19) . . . .
B4 B3 B8 B12 100.6(2) . . . .
B4 B5 B6 C1 -33.45(18) . . . .
B4 B5 B6 C2 2.1(2) . . . .
B4 B5 B6 B10 101.1(2) . . . .
B4 B5 B6 B11 62.9(2) . . . .
B4 B5 B9 B8 -37.38(19) . . . .
B4 B5 B9 B10 -138.1(2) . . . .
B4 B5 B9 B12 -100.9(2) . . . .
B4 B5 B10 B6 -100.5(2) . . . .
B4 B5 B10 B9 37.5(2) . . . .
B4 B5 B10 B11 -62.9(3) . . . .
B4 B5 B10 B12 0.4(3) . . . .
B4 B8 B9 B5 37.80(19) . . . .
B4 B8 B9 B10 101.4(2) . . . .
B4 B8 B9 B12 138.3(2) . . . .
B4 B8 B12 B7 101.7(2) . . . .
B4 B8 B12 B9 -37.10(19) . . . .
B4 B8 B12 B10 0.5(3) . . . .
B4 B8 B12 B11 64.6(3) . . . .
B4 B9 B10 B5 -37.9(2) . . . .
B4 B9 B10 B6 -0.3(3) . . . .
B4 B9 B10 B11 62.8(3) . . . .
B4 B9 B10 B12 100.3(2) . . . .
B4 B9 B12 B7 0.1(3) . . . .
B4 B9 B12 B8 37.1(2) . . . .
B4 B9 B12 B10 -101.4(2) . . . .
B4 B9 B12 B11 -63.6(3) . . . .
B5 C1 C2 C3 145.4(2) . . . .
B5 C1 C2 B3 -107.1(2) . . . .
B5 C1 C2 B6 39.1(2) . . . .
B5 C1 C2 B7 -67.4(2) . . . .
B5 C1 C2 B11 0.0(3) . . . .
B5 C1 B3 C2 101.9(2) . . . .
B5 C1 B3 B4 -37.06(19) . . . .
B5 C1 B3 B7 65.3(2) . . . .
B5 C1 B3 B8 2.8(3) . . . .
B5 C1 B4 B3 142.1(2) . . . .
B5 C1 B4 B8 102.2(2) . . . .
B5 C1 B4 B9 39.50(19) . . . .
B5 C1 B6 C2 -138.7(2) . . . .
B5 C1 B6 B10 -39.8(2) . . . .
B5 C1 B6 B11 -102.8(2) . . . .
B5 B4 B8 B3 100.8(2) . . . .
B5 B4 B8 B7 63.0(3) . . . .
B5 B4 B8 B9 -37.29(19) . . . .
B5 B4 B8 B12 -0.3(3) . . . .
B5 B4 B9 B8 138.0(2) . . . .
B5 B4 B9 B10 37.7(2) . . . .
B5 B4 B9 B12 100.8(2) . . . .
B5 B6 B10 B9 -37.0(2) . . . .
B5 B6 B10 B11 -137.7(2) . . . .
B5 B6 B10 B12 -100.1(2) . . . .
B5 B6 B11 C2 -96.9(2) . . . .
B5 B6 B11 B7 -62.5(3) . . . .
B5 B6 B11 B10 38.01(19) . . . .
B5 B6 B11 B12 0.7(3) . . . .
B5 B9 B10 B6 37.6(2) . . . .
B5 B9 B10 B11 100.7(2) . . . .
B5 B9 B10 B12 138.1(2) . . . .
B5 B9 B12 B7 64.1(3) . . . .
B5 B9 B12 B8 101.1(2) . . . .
B5 B9 B12 B10 -37.5(2) . . . .
B5 B9 B12 B11 0.4(3) . . . .
B5 B10 B11 C2 1.6(3) . . . .
B5 B10 B11 B6 -37.93(19) . . . .
B5 B10 B11 B7 63.2(3) . . . .
B5 B10 B11 B12 99.8(2) . . . .
B5 B10 B12 B7 -64.3(3) . . . .
B5 B10 B12 B8 -0.6(3) . . . .
B5 B10 B12 B9 36.88(19) . . . .
B5 B10 B12 B11 -101.2(2) . . . .
B6 C1 C2 C3 106.4(2) . . . .
B6 C1 C2 B3 -146.2(2) . . . .
B6 C1 C2 B7 -106.5(2) . . . .
B6 C1 C2 B11 -39.09(19) . . . .
B6 C1 B3 C2 32.20(19) . . . .
B6 C1 B3 B4 -106.8(2) . . . .
B6 C1 B3 B7 -4.4(3) . . . .
B6 C1 B3 B8 -66.9(2) . . . .
B6 C1 B4 B3 105.1(2) . . . .
B6 C1 B4 B5 -37.0(2) . . . .
B6 C1 B4 B8 65.2(3) . . . .
B6 C1 B4 B9 2.5(3) . . . .
B6 C1 B5 B4 142.1(2) . . . .
B6 C1 B5 B9 102.3(2) . . . .
B6 C1 B5 B10 39.40(19) . . . .
B6 C2 C3 C4 -140.4(2) . . . .
B6 C2 B3 C1 -31.78(18) . . . .
B6 C2 B3 B4 3.5(3) . . . .
B6 C2 B3 B7 105.5(2) . . . .
B6 C2 B3 B8 65.7(3) . . . .
B6 C2 B7 B3 -104.7(2) . . . .
B6 C2 B7 B8 -65.2(2) . . . .
B6 C2 B7 B11 37.3(2) . . . .
B6 C2 B7 B12 -2.6(3) . . . .
B6 C2 B11 B7 -141.1(2) . . . .
B6 C2 B11 B10 -39.36(19) . . . .
B6 C2 B11 B12 -101.4(2) . . . .
B6 B5 B9 B4 100.9(2) . . . .
B6 B5 B9 B8 63.5(2) . . . .
B6 B5 B9 B10 -37.2(2) . . . .
B6 B5 B9 B12 0.0(3) . . . .
B6 B5 B10 B9 138.1(2) . . . .
B6 B5 B10 B11 37.7(2) . . . .
B6 B5 B10 B12 100.9(2) . . . .
B6 B10 B11 C2 39.53(19) . . . .
B6 B10 B11 B7 101.2(2) . . . .
B6 B10 B11 B12 137.8(2) . . . .
B6 B10 B12 B7 -0.7(3) . . . .
B6 B10 B12 B8 63.0(3) . . . .
B6 B10 B12 B9 100.5(2) . . . .
B6 B10 B12 B11 -37.60(19) . . . .
B6 B11 B12 B7 -101.7(2) . . . .
B6 B11 B12 B8 -64.6(3) . . . .
B6 B11 B12 B9 -0.7(3) . . . .
B6 B11 B12 B10 37.3(2) . . . .
B7 C2 C3 C4 9.1(4) . . . .
B7 C2 B3 C1 -137.3(2) . . . .
B7 C2 B3 B4 -102.0(2) . . . .
B7 C2 B3 B8 -39.8(2) . . . .
B7 C2 B6 C1 100.4(2) . . . .
B7 C2 B6 B5 64.9(2) . . . .
B7 C2 B6 B10 2.2(3) . . . .
B7 C2 B6 B11 -37.6(2) . . . .
B7 C2 B11 B6 141.1(2) . . . .
B7 C2 B11 B10 101.7(2) . . . .
B7 C2 B11 B12 39.7(2) . . . .
B7 B3 B4 C1 -96.3(2) . . . .
B7 B3 B4 B5 -62.9(2) . . . .
B7 B3 B4 B8 37.68(19) . . . .
B7 B3 B4 B9 0.0(3) . . . .
B7 B3 B8 B4 -138.0(2) . . . .
B7 B3 B8 B9 -100.5(2) . . . .
B7 B3 B8 B12 -37.4(2) . . . .
B7 B8 B9 B4 -101.6(2) . . . .
B7 B8 B9 B5 -63.8(2) . . . .
B7 B8 B9 B10 -0.2(3) . . . .
B7 B8 B9 B12 36.70(19) . . . .
B7 B8 B12 B9 -138.8(2) . . . .
B7 B8 B12 B10 -101.2(2) . . . .
B7 B8 B12 B11 -37.1(2) . . . .
B7 B11 B12 B8 37.1(2) . . . .
B7 B11 B12 B9 101.0(2) . . . .
B7 B11 B12 B10 139.0(2) . . . .
B8 B3 B4 C1 -134.0(2) . . . .
B8 B3 B4 B5 -100.6(2) . . . .
B8 B3 B4 B9 -37.7(2) . . . .
B8 B3 B7 C2 134.7(2) . . . .
B8 B3 B7 B11 101.2(2) . . . .
B8 B3 B7 B12 37.5(2) . . . .
B8 B4 B5 C1 -96.6(2) . . . .
B8 B4 B5 B6 -62.9(2) . . . .
B8 B4 B5 B9 37.7(2) . . . .
B8 B4 B5 B10 -0.1(3) . . . .
B8 B4 B9 B5 -138.0(2) . . . .
B8 B4 B9 B10 -100.3(2) . . . .
B8 B4 B9 B12 -37.3(2) . . . .
B8 B7 B11 C2 97.0(2) . . . .
B8 B7 B11 B6 62.1(3) . . . .
B8 B7 B11 B10 -0.8(3) . . . .
B8 B7 B11 B12 -37.3(2) . . . .
B8 B7 B12 B9 37.1(2) . . . .
B8 B7 B12 B10 101.5(2) . . . .
B8 B7 B12 B11 138.5(2) . . . .
B8 B9 B10 B5 -101.0(2) . . . .
B8 B9 B10 B6 -63.5(3) . . . .
B8 B9 B10 B11 -0.3(3) . . . .
B8 B9 B10 B12 37.11(19) . . . .
B8 B9 B12 B7 -37.0(2) . . . .
B8 B9 B12 B10 -138.5(2) . . . .
B8 B9 B12 B11 -100.7(2) . . . .
B9 B4 B5 C1 -134.3(2) . . . .
B9 B4 B5 B6 -100.7(2) . . . .
B9 B4 B5 B10 -37.8(2) . . . .
B9 B4 B8 B3 138.1(2) . . . .
B9 B4 B8 B7 100.3(2) . . . .
B9 B4 B8 B12 37.0(2) . . . .
B9 B5 B6 C1 -96.8(2) . . . .
B9 B5 B6 C2 -61.2(2) . . . .
B9 B5 B6 B10 37.7(2) . . . .
B9 B5 B6 B11 -0.4(3) . . . .
B9 B5 B10 B6 -138.1(2) . . . .
B9 B5 B10 B11 -100.4(2) . . . .
B9 B5 B10 B12 -37.1(2) . . . .
B9 B8 B12 B7 138.8(2) . . . .
B9 B8 B12 B10 37.6(2) . . . .
B9 B8 B12 B11 101.7(2) . . . .
B9 B10 B11 C2 -60.9(2) . . . .
B9 B10 B11 B6 -100.4(2) . . . .
B9 B10 B11 B7 0.7(3) . . . .
B9 B10 B11 B12 37.30(19) . . . .
B9 B10 B12 B7 -101.2(2) . . . .
B9 B10 B12 B8 -37.4(2) . . . .
B9 B10 B12 B11 -138.1(2) . . . .
B10 B5 B6 C1 -134.5(2) . . . .
B10 B5 B6 C2 -98.9(2) . . . .
B10 B5 B6 B11 -38.2(2) . . . .
B10 B5 B9 B4 138.1(2) . . . .
B10 B5 B9 B8 100.7(2) . . . .
B10 B5 B9 B12 37.2(2) . . . .
B10 B6 B11 C2 -134.9(2) . . . .
B10 B6 B11 B7 -100.5(2) . . . .
B10 B6 B11 B12 -37.3(2) . . . .
B10 B9 B12 B7 101.5(2) . . . .
B10 B9 B12 B8 138.5(2) . . . .
B10 B9 B12 B11 37.9(2) . . . .
B10 B11 B12 B7 -139.0(2) . . . .
B10 B11 B12 B8 -101.9(2) . . . .
B10 B11 B12 B9 -38.0(2) . . . .
B11 C2 C3 C4 -68.0(3) . . . .
B11 C2 B3 C1 -100.4(2) . . . .
B11 C2 B3 B4 -65.1(3) . . . .
B11 C2 B3 B7 36.9(2) . . . .
B11 C2 B3 B8 -2.9(3) . . . .
B11 C2 B6 C1 137.9(2) . . . .
B11 C2 B6 B5 102.5(2) . . . .
B11 C2 B6 B10 39.75(19) . . . .
B11 C2 B7 B3 -142.0(2) . . . .
B11 C2 B7 B8 -102.5(2) . . . .
B11 C2 B7 B12 -39.90(19) . . . .
B11 B6 B10 B5 137.7(2) . . . .
B11 B6 B10 B9 100.7(2) . . . .
B11 B6 B10 B12 37.7(2) . . . .
B11 B7 B8 B3 -100.7(2) . . . .
B11 B7 B8 B4 -62.7(3) . . . .
B11 B7 B8 B9 0.6(3) . . . .
B11 B7 B8 B12 37.3(2) . . . .
B11 B7 B12 B8 -138.5(2) . . . .
B11 B7 B12 B9 -101.4(2) . . . .
B11 B7 B12 B10 -37.03(19) . . . .
B11 B10 B12 B7 36.85(19) . . . .
B11 B10 B12 B8 100.6(2) . . . .
B11 B10 B12 B9 138.1(2) . . . .
B12 B7 B8 B3 -138.0(2) . . . .
B12 B7 B8 B4 -100.0(2) . . . .
B12 B7 B8 B9 -36.7(2) . . . .
B12 B7 B11 C2 134.4(2) . . . .
B12 B7 B11 B6 99.5(2) . . . .
B12 B7 B11 B10 36.48(19) . . . .
B12 B8 B9 B4 -138.3(2) . . . .
B12 B8 B9 B5 -100.5(2) . . . .
B12 B8 B9 B10 -36.90(19) . . . .
B12 B9 B10 B5 -138.1(2) . . . .
B12 B9 B10 B6 -100.6(2) . . . .
B12 B9 B10 B11 -37.42(19) . . . .
B12 B10 B11 C2 -98.2(2) . . . .
B12 B10 B11 B6 -137.8(2) . . . .
B12 B10 B11 B7 -36.59(19) . . . .
